data_4072127
loop_
_publ_author_name
'Ning, Yalan'
'Zhang, Yuetao'
'Rodriguez-Delgado, Antonio'
'Chen, Eugene Y.-X.'

_publ_section_title
;
 Neutral Metallocene Ester Enolate and Non-Metallocene Alkoxy Complexes of
 Zirconium for Catalytic Ring-Opening Polymerization of Cyclic Esters
;
_journal_issue 21
_journal_name_full Organometallics
_journal_page_first 5632
_journal_paper_doi 10.1021/om800602s
_journal_volume 27
_journal_year 2008
_chemical_formula_sum 'C39 H67 N3 O3 Zr'
_chemical_formula_weight 717.18
_chemical_name_systematic
; 
 ? 
;
_space_group_IT_number 14
_symmetry_cell_setting monoclinic
_symmetry_space_group_name_Hall '-P 2yn'
_symmetry_space_group_name_H-M 'P 1 21/n 1'
_atom_sites_solution_hydrogens geom
_atom_sites_solution_primary direct
_atom_sites_solution_secondary difmap
_audit_creation_method SHELXL-97
_cell_angle_alpha 90.00
_cell_angle_beta 101.982(2)
_cell_angle_gamma 90.00
_cell_formula_units_Z 8
_cell_length_a 18.4222(17)
_cell_length_b 23.949(2)
_cell_length_c 18.8965(18)
_cell_measurement_reflns_used 8523
_cell_measurement_temperature 100(2)
_cell_measurement_theta_max 28.22
_cell_measurement_theta_min 2.36
_cell_volume 8155.4(13)
_computing_cell_refinement 'Bruker SMART'
_computing_data_collection 'Bruker SMART'
_computing_data_reduction 'Bruker SAINT'
_computing_molecular_graphics 'Bruker SHELXTL'
_computing_publication_material 'Bruker SHELXTL'
_computing_structure_refinement 'Bruker SHELXTL'
_computing_structure_solution 'Bruker SHELXTL'
_diffrn_ambient_temperature 100(2)
_diffrn_measured_fraction_theta_full 0.985
_diffrn_measured_fraction_theta_max 0.985
_diffrn_measurement_device_type 'CCD area detector'
_diffrn_measurement_method 'phi and omega scans'
_diffrn_radiation_monochromator graphite
_diffrn_radiation_source 'fine-focus sealed tube'
_diffrn_radiation_type MoK\a
_diffrn_radiation_wavelength 0.71073
_diffrn_reflns_av_R_equivalents 0.0366
_diffrn_reflns_av_sigmaI/netI 0.0333
_diffrn_reflns_limit_h_max 24
_diffrn_reflns_limit_h_min -24
_diffrn_reflns_limit_k_max 31
_diffrn_reflns_limit_k_min -31
_diffrn_reflns_limit_l_max 25
_diffrn_reflns_limit_l_min -25
_diffrn_reflns_number 76881
_diffrn_reflns_theta_full 28.29
_diffrn_reflns_theta_max 28.29
_diffrn_reflns_theta_min 1.39
_exptl_absorpt_coefficient_mu 0.306
_exptl_absorpt_correction_T_max 0.9112
_exptl_absorpt_correction_T_min 0.8646
_exptl_absorpt_correction_type multi-scan
_exptl_absorpt_process_details 'SADABS, Sheldrick, 1997'
_exptl_crystal_colour clear
_exptl_crystal_density_diffrn 1.168
_exptl_crystal_density_meas ?
_exptl_crystal_density_method 'not measured'
_exptl_crystal_description cubes
_exptl_crystal_F_000 3088
_exptl_crystal_size_max 0.49
_exptl_crystal_size_mid 0.45
_exptl_crystal_size_min 0.31
_refine_diff_density_max 1.139
_refine_diff_density_min -0.855
_refine_diff_density_rms 0.072
_refine_ls_goodness_of_fit_ref 1.094
_refine_ls_hydrogen_treatment constr
_refine_ls_matrix_type full
_refine_ls_number_parameters 829
_refine_ls_number_reflns 19969
_refine_ls_number_restraints 0
_refine_ls_restrained_S_all 1.094
_refine_ls_R_factor_all 0.0654
_refine_ls_R_factor_gt 0.0498
_refine_ls_shift/su_max 0.004
_refine_ls_shift/su_mean 0.000
_refine_ls_structure_factor_coef Fsqd
_refine_ls_weighting_details 'calc w=1/[\s^2^(Fo^2^)+(0.0800P)^2^+3.6000P] where P=(Fo^2^+2Fc^2^)/3'
_refine_ls_weighting_scheme calc
_refine_ls_wR_factor_gt 0.1379
_refine_ls_wR_factor_ref 0.1485
_reflns_number_gt 15481
_reflns_number_total 19969
_reflns_threshold_expression >2sigma(I)
_cod_data_source_file om800602s_si_001.cif
_cod_data_source_block ec27m
_cod_depositor_comments
;
The following automatic conversions were performed:

'_symmetry_cell_setting' value 'Monoclinic' changed to 'monoclinic'
according to /home/saulius/struct/CIF-dictionaries/cif_core.dic
dictionary named 'cif_core.dic' version 2.4.1 from 2010-06-29.

Automatic conversion script
Id: cif_fix_values 1715 2011-07-08 13:25:40Z adriana 

The following automatic conversions were performed:

'_exptl_crystal_density_meas' value 'not_measured' was changed to '?'
- the value is perceived as not measured.

Automatic conversion script
Id: cif_fix_values 3008 2015-01-20 13:52:24Z robertas 
;
_cod_original_cell_volume 8155.3(13)
_cod_original_sg_symbol_H-M P2(1)/n
_cod_database_code 4072127

loop_
_symmetry_equiv_pos_as_xyz
'x, y, z'
'-x+1/2, y+1/2, -z+1/2'
'-x, -y, -z'
'x-1/2, -y-1/2, z-1/2'

loop_
_atom_site_label
_atom_site_type_symbol
_atom_site_fract_x
_atom_site_fract_y
_atom_site_fract_z
_atom_site_U_iso_or_equiv
_atom_site_adp_type
_atom_site_occupancy
_atom_site_symmetry_multiplicity
_atom_site_calc_flag
_atom_site_refinement_flags
Zr1 Zr 0.215315(11) 1.808797(8) -0.246646(12) 0.02887(7) Uani 1 1 d .
N1 N 0.23779(11) 1.89270(8) -0.21770(10) 0.0318(4) Uani 1 1 d .
N2 N 0.21401(11) 1.78835(8) -0.13874(10) 0.0329(4) Uani 1 1 d .
N3 N 0.24875(12) 1.63069(8) -0.28132(12) 0.0387(4) Uani 1 1 d .
O1 O 0.30166(10) 1.80125(7) -0.29022(10) 0.0439(4) Uani 1 1 d .
O2 O 0.11238(10) 1.81937(8) -0.30005(11) 0.0463(4) Uani 1 1 d .
O3 O 0.20046(10) 1.71646(7) -0.27360(10) 0.0403(4) Uani 1 1 d .
C1 C 0.19567(16) 1.83329(10) -0.09232(14) 0.0416(6) Uani 1 1 d .
H1A H 0.2423 1.8488 -0.0634 0.050 Uiso 1 1 calc R
H1B H 0.1671 1.8173 -0.0583 0.050 Uiso 1 1 calc R
C2 C 0.15099(16) 1.88055(10) -0.13412(15) 0.0436(6) Uani 1 1 d .
H2A H 0.1113 1.8642 -0.1719 0.052 Uiso 1 1 calc R
H2B H 0.1267 1.9019 -0.1006 0.052 Uiso 1 1 calc R
C3 C 0.19603(15) 1.92071(10) -0.16984(15) 0.0415(6) Uani 1 1 d .
H3A H 0.1622 1.9485 -0.1982 0.050 Uiso 1 1 calc R
H3B H 0.2312 1.9411 -0.1318 0.050 Uiso 1 1 calc R
C4 C 0.28630(13) 1.93136(9) -0.24228(13) 0.0333(5) Uani 1 1 d .
C5 C 0.26314(14) 1.95867(10) -0.30955(13) 0.0368(5) Uani 1 1 d .
C6 C 0.31092(16) 1.99717(11) -0.33157(14) 0.0445(6) Uani 1 1 d .
H6A H 0.2959 2.0153 -0.3770 0.053 Uiso 1 1 calc R
C7 C 0.37957(16) 2.00953(11) -0.28891(16) 0.0480(6) Uani 1 1 d .
H7A H 0.4113 2.0359 -0.3048 0.058 Uiso 1 1 calc R
C8 C 0.40152(15) 1.98303(11) -0.22297(15) 0.0442(6) Uani 1 1 d .
H8A H 0.4486 1.9915 -0.1936 0.053 Uiso 1 1 calc R
C9 C 0.35627(14) 1.94425(10) -0.19861(13) 0.0372(5) Uani 1 1 d .
C10 C 0.38424(15) 1.91550(11) -0.12600(14) 0.0420(6) Uani 1 1 d .
H10A H 0.3443 1.8898 -0.1171 0.050 Uiso 1 1 calc R
C11 C 0.45286(16) 1.88022(12) -0.12770(16) 0.0506(6) Uani 1 1 d .
H11A H 0.4415 1.8535 -0.1677 0.076 Uiso 1 1 calc R
H11B H 0.4675 1.8599 -0.0819 0.076 Uiso 1 1 calc R
H11C H 0.4936 1.9046 -0.1345 0.076 Uiso 1 1 calc R
C12 C 0.39994(19) 1.95768(13) -0.06379(16) 0.0584(8) Uani 1 1 d .
H12A H 0.3552 1.9798 -0.0637 0.088 Uiso 1 1 calc R
H12B H 0.4404 1.9825 -0.0702 0.088 Uiso 1 1 calc R
H12C H 0.4143 1.9377 -0.0177 0.088 Uiso 1 1 calc R
C13 C 0.18944(15) 1.94476(11) -0.35922(13) 0.0408(5) Uani 1 1 d .
H13A H 0.1603 1.9222 -0.3304 0.049 Uiso 1 1 calc R
C14 C 0.20394(19) 1.90716(15) -0.42115(17) 0.0615(8) Uani 1 1 d .
H14A H 0.1566 1.8978 -0.4534 0.092 Uiso 1 1 calc R
H14B H 0.2287 1.8728 -0.4009 0.092 Uiso 1 1 calc R
H14C H 0.2357 1.9270 -0.4485 0.092 Uiso 1 1 calc R
C15 C 0.14338(19) 1.99547(13) -0.3867(2) 0.0676(9) Uani 1 1 d .
H15A H 0.1354 2.0178 -0.3456 0.101 Uiso 1 1 calc R
H15B H 0.0954 1.9835 -0.4155 0.101 Uiso 1 1 calc R
H15C H 0.1695 2.0180 -0.4168 0.101 Uiso 1 1 calc R
C16 C 0.22566(14) 1.73662(10) -0.10027(13) 0.0360(5) Uani 1 1 d .
C17 C 0.16567(15) 1.69897(10) -0.10386(15) 0.0415(6) Uani 1 1 d .
C18 C 0.17742(17) 1.64908(11) -0.06553(16) 0.0497(7) Uani 1 1 d .
H18A H 0.1374 1.6236 -0.0683 0.060 Uiso 1 1 calc R
C19 C 0.24593(18) 1.63575(11) -0.02349(16) 0.0531(7) Uani 1 1 d .
H19A H 0.2529 1.6014 0.0023 0.064 Uiso 1 1 calc R
C20 C 0.30423(18) 1.67274(12) -0.01920(15) 0.0503(7) Uani 1 1 d .
H20A H 0.3512 1.6637 0.0100 0.060 Uiso 1 1 calc R
C21 C 0.29509(15) 1.72345(10) -0.05739(13) 0.0396(5) Uani 1 1 d .
C22 C 0.36092(15) 1.76293(11) -0.05056(14) 0.0438(6) Uani 1 1 d .
H22A H 0.3455 1.7947 -0.0848 0.053 Uiso 1 1 calc R
C23 C 0.42756(16) 1.73435(13) -0.07200(18) 0.0550(7) Uani 1 1 d .
H23A H 0.4127 1.7193 -0.1211 0.083 Uiso 1 1 calc R
H23B H 0.4450 1.7038 -0.0382 0.083 Uiso 1 1 calc R
H23C H 0.4676 1.7616 -0.0704 0.083 Uiso 1 1 calc R
C24 C 0.38211(18) 1.78728(14) 0.02583(16) 0.0589(8) Uani 1 1 d .
H24A H 0.3388 1.8055 0.0381 0.088 Uiso 1 1 calc R
H24B H 0.4220 1.8147 0.0278 0.088 Uiso 1 1 calc R
H24C H 0.3991 1.7572 0.0605 0.088 Uiso 1 1 calc R
C25 C 0.08908(15) 1.71250(12) -0.14652(18) 0.0518(7) Uani 1 1 d .
H25A H 0.0938 1.7454 -0.1779 0.062 Uiso 1 1 calc R
C26 C 0.03765(18) 1.72947(14) -0.0965(2) 0.0694(10) Uani 1 1 d .
H26A H 0.0603 1.7601 -0.0651 0.104 Uiso 1 1 calc R
H26B H 0.0297 1.6974 -0.0667 0.104 Uiso 1 1 calc R
H26C H -0.0101 1.7418 -0.1255 0.104 Uiso 1 1 calc R
C27 C 0.05538(16) 1.66465(13) -0.19620(18) 0.0557(7) Uani 1 1 d .
H27A H 0.0890 1.6546 -0.2281 0.084 Uiso 1 1 calc R
H27B H 0.0075 1.6765 -0.2255 0.084 Uiso 1 1 calc R
H27C H 0.0480 1.6322 -0.1669 0.084 Uiso 1 1 calc R
C28 C 0.3514(2) 1.79252(15) -0.3347(3) 0.0818(13) Uani 1 1 d .
H28A H 0.3196 1.7892 -0.3843 0.098 Uiso 1 1 calc R
C29 C 0.3867(3) 1.73872(19) -0.3214(3) 0.131(3) Uani 1 1 d .
H29A H 0.3489 1.7101 -0.3203 0.196 Uiso 1 1 calc R
H29B H 0.4219 1.7394 -0.2747 0.196 Uiso 1 1 calc R
H29C H 0.4132 1.7301 -0.3599 0.196 Uiso 1 1 calc R
C30 C 0.39848(18) 1.84063(15) -0.33936(18) 0.0614(8) Uani 1 1 d .
H30A H 0.3676 1.8741 -0.3506 0.092 Uiso 1 1 calc R
H30B H 0.4263 1.8344 -0.3776 0.092 Uiso 1 1 calc R
H30C H 0.4333 1.8458 -0.2930 0.092 Uiso 1 1 calc R
C31 C 0.04033(19) 1.8386(2) -0.3207(2) 0.0964(16) Uani 1 1 d .
H31A H 0.0430 1.8753 -0.2949 0.116 Uiso 1 1 calc R
C32 C -0.0139(2) 1.8085(2) -0.2898(3) 0.0930(15) Uani 1 1 d .
H32A H 0.0061 1.8018 -0.2383 0.139 Uiso 1 1 calc R
H32B H -0.0249 1.7727 -0.3148 0.139 Uiso 1 1 calc R
H32C H -0.0594 1.8306 -0.2954 0.139 Uiso 1 1 calc R
C33 C 0.01978(19) 1.85568(17) -0.3963(2) 0.0749(10) Uani 1 1 d .
H33A H 0.0605 1.8770 -0.4092 0.112 Uiso 1 1 calc R
H33B H -0.0249 1.8790 -0.4034 0.112 Uiso 1 1 calc R
H33C H 0.0099 1.8225 -0.4271 0.112 Uiso 1 1 calc R
C34 C 0.20575(13) 1.67335(9) -0.31014(14) 0.0368(5) Uani 1 1 d .
C35 C 0.16169(15) 1.66878(11) -0.38766(15) 0.0434(6) Uani 1 1 d .
H35A H 0.1913 1.6453 -0.4151 0.052 Uiso 1 1 calc R
C36 C 0.1493(2) 1.72537(13) -0.42565(17) 0.0612(8) Uani 1 1 d .
H36A H 0.1973 1.7436 -0.4239 0.092 Uiso 1 1 calc R
H36B H 0.1185 1.7489 -0.4012 0.092 Uiso 1 1 calc R
H36C H 0.1241 1.7199 -0.4762 0.092 Uiso 1 1 calc R
C37 C 0.08802(18) 1.63913(15) -0.38998(18) 0.0644(9) Uani 1 1 d .
H37A H 0.0972 1.6029 -0.3656 0.097 Uiso 1 1 calc R
H37B H 0.0628 1.6333 -0.4404 0.097 Uiso 1 1 calc R
H37C H 0.0567 1.6620 -0.3654 0.097 Uiso 1 1 calc R
C38 C 0.29311(16) 1.63518(12) -0.20836(15) 0.0474(6) Uani 1 1 d .
H38A H 0.2853 1.6719 -0.1884 0.071 Uiso 1 1 calc R
H38B H 0.3457 1.6306 -0.2096 0.071 Uiso 1 1 calc R
H38C H 0.2782 1.6060 -0.1779 0.071 Uiso 1 1 calc R
C39 C 0.25515(16) 1.57747(10) -0.31771(16) 0.0459(6) Uani 1 1 d .
H39A H 0.2240 1.5784 -0.3665 0.069 Uiso 1 1 calc R
H39B H 0.2388 1.5470 -0.2901 0.069 Uiso 1 1 calc R
H39C H 0.3070 1.5714 -0.3209 0.069 Uiso 1 1 calc R
Zr2 Zr 0.205290(12) 0.975293(9) 0.231966(12) 0.03210(7) Uani 1 1 d .
N4 N 0.21487(11) 0.95687(8) 0.34243(11) 0.0330(4) Uani 1 1 d .
N5 N 0.22440(11) 1.05968(8) 0.25693(12) 0.0389(5) Uani 1 1 d .
N6 N 0.24879(12) 0.79585(8) 0.20487(11) 0.0366(4) Uani 1 1 d .
O4 O 0.28065(10) 0.97309(7) 0.17318(10) 0.0410(4) Uani 1 1 d .
O5 O 0.09943(10) 0.97977(7) 0.18699(11) 0.0438(4) Uani 1 1 d .
O6 O 0.20196(9) 0.88162(6) 0.21364(9) 0.0349(3) Uani 1 1 d .
C41 C 0.20206(14) 1.00229(10) 0.39142(15) 0.0415(6) Uani 1 1 d .
H41A H 0.2504 1.0189 0.4144 0.050 Uiso 1 1 calc R
H41B H 0.1797 0.9863 0.4302 0.050 Uiso 1 1 calc R
C42 C 0.15146(15) 1.04832(10) 0.35315(17) 0.0479(7) Uani 1 1 d .
H42A H 0.1088 1.0309 0.3201 0.058 Uiso 1 1 calc R
H42B H 0.1318 1.0699 0.3898 0.058 Uiso 1 1 calc R
C43 C 0.18944(16) 1.08835(10) 0.31006(17) 0.0480(6) Uani 1 1 d .
H43A H 0.1524 1.1153 0.2845 0.058 Uiso 1 1 calc R
H43B H 0.2278 1.1097 0.3438 0.058 Uiso 1 1 calc R
C44 C 0.26935(15) 1.09805(10) 0.22623(15) 0.0430(6) Uani 1 1 d .
C45 C 0.24109(17) 1.12339(11) 0.15881(17) 0.0516(7) Uani 1 1 d .
C46 C 0.2856(2) 1.16130(12) 0.13120(18) 0.0624(9) Uani 1 1 d .
H46A H 0.2670 1.1781 0.0855 0.075 Uiso 1 1 calc R
C47 C 0.3557(2) 1.17499(12) 0.16818(18) 0.0608(8) Uani 1 1 d .
H47A H 0.3847 1.2012 0.1485 0.073 Uiso 1 1 calc R
C48 C 0.38342(17) 1.15027(11) 0.23442(16) 0.0502(7) Uani 1 1 d .
H48A H 0.4320 1.1595 0.2599 0.060 Uiso 1 1 calc R
C49 C 0.34121(15) 1.11206(10) 0.26426(14) 0.0407(5) Uani 1 1 d .
C50 C 0.37587(15) 1.08443(10) 0.33548(14) 0.0411(5) Uani 1 1 d .
H50A H 0.3380 1.0588 0.3489 0.049 Uiso 1 1 calc R
C51 C 0.44310(15) 1.04904(11) 0.32799(15) 0.0449(6) Uani 1 1 d .
H51A H 0.4284 1.0221 0.2886 0.067 Uiso 1 1 calc R
H51B H 0.4617 1.0290 0.3733 0.067 Uiso 1 1 calc R
H51C H 0.4822 1.0734 0.3173 0.067 Uiso 1 1 calc R
C52 C 0.39866(17) 1.12661(12) 0.39748(16) 0.0498(6) Uani 1 1 d .
H52A H 0.3555 1.1491 0.4022 0.075 Uiso 1 1 calc R
H52B H 0.4377 1.1511 0.3869 0.075 Uiso 1 1 calc R
H52C H 0.4172 1.1065 0.4428 0.075 Uiso 1 1 calc R
C53 C 0.16438(19) 1.10973(12) 0.11529(18) 0.0619(9) Uani 1 1 d .
H53A H 0.1423 1.0813 0.1433 0.074 Uiso 1 1 calc R
C54 C 0.1129(2) 1.16100(14) 0.1059(2) 0.0766(11) Uani 1 1 d .
H54A H 0.1101 1.1759 0.1535 0.115 Uiso 1 1 calc R
H54B H 0.0632 1.1500 0.0801 0.115 Uiso 1 1 calc R
H54C H 0.1326 1.1897 0.0780 0.115 Uiso 1 1 calc R
C55 C 0.1684(2) 1.08338(18) 0.0428(2) 0.0914(13) Uani 1 1 d .
H55A H 0.2008 1.0505 0.0509 0.137 Uiso 1 1 calc R
H55B H 0.1885 1.1106 0.0132 0.137 Uiso 1 1 calc R
H55C H 0.1185 1.0721 0.0177 0.137 Uiso 1 1 calc R
C56 C 0.23222(13) 0.90578(9) 0.38137(12) 0.0330(5) Uani 1 1 d .
C57 C 0.17538(14) 0.86598(10) 0.38254(12) 0.0367(5) Uani 1 1 d .
C58 C 0.19381(16) 0.81661(11) 0.42150(13) 0.0436(6) Uani 1 1 d .
H58A H 0.1562 0.7896 0.4221 0.052 Uiso 1 1 calc R
C59 C 0.26508(16) 0.80597(11) 0.45912(14) 0.0446(6) Uani 1 1 d .
H59A H 0.2762 0.7721 0.4852 0.054 Uiso 1 1 calc R
C60 C 0.32000(15) 0.84504(10) 0.45849(13) 0.0409(5) Uani 1 1 d .
H60A H 0.3690 0.8378 0.4845 0.049 Uiso 1 1 calc R
C61 C 0.30479(14) 0.89517(10) 0.42017(12) 0.0351(5) Uani 1 1 d .
C62 C 0.36744(13) 0.93725(10) 0.42225(13) 0.0358(5) Uani 1 1 d .
H62A H 0.3490 0.9671 0.3860 0.043 Uiso 1 1 calc R
C63 C 0.43505(15) 0.91005(12) 0.40126(16) 0.0482(6) Uani 1 1 d .
H63A H 0.4202 0.8928 0.3534 0.072 Uiso 1 1 calc R
H63B H 0.4553 0.8814 0.4370 0.072 Uiso 1 1 calc R
H63C H 0.4730 0.9385 0.3999 0.072 Uiso 1 1 calc R
C64 C 0.38965(16) 0.96507(12) 0.49681(15) 0.0483(6) Uani 1 1 d .
H64A H 0.3459 0.9825 0.5095 0.072 Uiso 1 1 calc R
H64B H 0.4274 0.9936 0.4954 0.072 Uiso 1 1 calc R
H64C H 0.4098 0.9368 0.5331 0.072 Uiso 1 1 calc R
C65 C 0.09635(14) 0.87633(11) 0.34354(15) 0.0429(6) Uani 1 1 d .
H65A H 0.0972 0.9053 0.3056 0.051 Uiso 1 1 calc R
C66 C 0.05832(16) 0.82417(12) 0.30586(16) 0.0507(7) Uani 1 1 d .
H66A H 0.0873 0.8098 0.2718 0.076 Uiso 1 1 calc R
H66B H 0.0083 0.8339 0.2796 0.076 Uiso 1 1 calc R
H66C H 0.0551 0.7955 0.3421 0.076 Uiso 1 1 calc R
C67 C 0.04923(17) 0.89931(14) 0.39589(18) 0.0584(8) Uani 1 1 d .
H67A H 0.0728 0.9329 0.4198 0.088 Uiso 1 1 calc R
H67B H 0.0455 0.8709 0.4324 0.088 Uiso 1 1 calc R
H67C H -0.0006 0.9086 0.3686 0.088 Uiso 1 1 calc R
C68 C 0.33261(15) 0.96153(11) 0.13005(15) 0.0453(6) Uani 1 1 d .
H68A H 0.3050 0.9472 0.0823 0.054 Uiso 1 1 calc R
C69 C 0.37306(18) 1.01448(13) 0.11650(17) 0.0546(7) Uani 1 1 d .
H69A H 0.3369 1.0425 0.0937 0.082 Uiso 1 1 calc R
H69B H 0.4072 1.0061 0.0845 0.082 Uiso 1 1 calc R
H69C H 0.4012 1.0290 0.1626 0.082 Uiso 1 1 calc R
C70 C 0.38591(18) 0.91658(13) 0.16472(19) 0.0583(8) Uani 1 1 d .
H70A H 0.3580 0.8831 0.1724 0.087 Uiso 1 1 calc R
H70B H 0.4143 0.9300 0.2113 0.087 Uiso 1 1 calc R
H70C H 0.4200 0.9075 0.1329 0.087 Uiso 1 1 calc R
C71 C 0.02680(18) 1.00175(15) 0.1726(2) 0.0687(9) Uani 1 1 d .
H71A H 0.0296 1.0410 0.1910 0.082 Uiso 1 1 calc R
C72 C -0.0022(2) 1.0036(2) 0.0921(2) 0.0935(14) Uani 1 1 d .
H72A H 0.0321 1.0250 0.0693 0.140 Uiso 1 1 calc R
H72B H -0.0511 1.0216 0.0818 0.140 Uiso 1 1 calc R
H72C H -0.0066 0.9655 0.0728 0.140 Uiso 1 1 calc R
C73 C -0.0214(2) 0.9695(2) 0.2121(3) 0.1106(19) Uani 1 1 d .
H73A H 0.0004 0.9699 0.2640 0.166 Uiso 1 1 calc R
H73B H -0.0255 0.9308 0.1947 0.166 Uiso 1 1 calc R
H73C H -0.0708 0.9865 0.2036 0.166 Uiso 1 1 calc R
C74 C 0.20325(13) 0.83753(9) 0.17793(13) 0.0335(5) Uani 1 1 d .
C75 C 0.15187(15) 0.83096(11) 0.10491(14) 0.0422(6) Uani 1 1 d .
H75A H 0.1757 0.8049 0.0752 0.051 Uiso 1 1 calc R
C76 C 0.07856(19) 0.80484(17) 0.11489(19) 0.0729(10) Uani 1 1 d .
H76A H 0.0887 0.7690 0.1401 0.109 Uiso 1 1 calc R
H76B H 0.0461 0.7988 0.0674 0.109 Uiso 1 1 calc R
H76C H 0.0541 0.8300 0.1435 0.109 Uiso 1 1 calc R
C77 C 0.13871(18) 0.88664(12) 0.06526(15) 0.0528(7) Uani 1 1 d .
H77A H 0.1863 0.9020 0.0590 0.079 Uiso 1 1 calc R
H77B H 0.1152 0.9127 0.0935 0.079 Uiso 1 1 calc R
H77C H 0.1062 0.8810 0.0177 0.079 Uiso 1 1 calc R
C78 C 0.25079(18) 0.74089(11) 0.17107(17) 0.0517(7) Uani 1 1 d .
H78A H 0.2170 0.7408 0.1236 0.078 Uiso 1 1 calc R
H78B H 0.2353 0.7122 0.2019 0.078 Uiso 1 1 calc R
H78C H 0.3014 0.7330 0.1652 0.078 Uiso 1 1 calc R
C79 C 0.29811(16) 0.80066(11) 0.27558(14) 0.0465(6) Uani 1 1 d .
H79A H 0.2946 0.8384 0.2946 0.070 Uiso 1 1 calc R
H79B H 0.3493 0.7934 0.2710 0.070 Uiso 1 1 calc R
H79C H 0.2836 0.7734 0.3088 0.070 Uiso 1 1 calc R

loop_
_atom_site_aniso_label
_atom_site_aniso_U_11
_atom_site_aniso_U_22
_atom_site_aniso_U_33
_atom_site_aniso_U_23
_atom_site_aniso_U_13
_atom_site_aniso_U_12
Zr1 0.03309(12) 0.02326(11) 0.03086(12) 0.00140(8) 0.00803(8) 0.00077(7)
N1 0.0406(10) 0.0254(9) 0.0317(10) -0.0008(7) 0.0130(8) -0.0007(7)
N2 0.0443(11) 0.0262(9) 0.0315(10) 0.0035(7) 0.0157(8) 0.0025(8)
N3 0.0450(11) 0.0290(10) 0.0453(12) -0.0021(8) 0.0164(9) 0.0005(8)
O1 0.0485(10) 0.0387(9) 0.0498(11) -0.0092(8) 0.0222(8) -0.0079(8)
O2 0.0384(9) 0.0395(9) 0.0582(12) 0.0048(8) 0.0035(8) 0.0026(7)
O3 0.0542(10) 0.0240(8) 0.0483(10) -0.0019(7) 0.0233(8) -0.0021(7)
C1 0.0629(16) 0.0303(12) 0.0375(13) 0.0010(10) 0.0241(12) 0.0026(11)
C2 0.0567(15) 0.0322(12) 0.0504(15) 0.0032(11) 0.0305(12) 0.0086(11)
C3 0.0572(15) 0.0256(11) 0.0473(14) 0.0017(10) 0.0235(12) 0.0058(10)
C4 0.0437(13) 0.0252(11) 0.0336(11) -0.0031(8) 0.0138(10) -0.0031(9)
C5 0.0515(14) 0.0297(11) 0.0321(12) -0.0020(9) 0.0157(10) -0.0020(10)
C6 0.0612(16) 0.0368(13) 0.0389(13) 0.0048(10) 0.0181(12) -0.0035(11)
C7 0.0583(16) 0.0376(13) 0.0524(16) 0.0021(11) 0.0215(13) -0.0117(12)
C8 0.0488(14) 0.0373(13) 0.0482(15) -0.0064(11) 0.0141(12) -0.0107(11)
C9 0.0462(13) 0.0309(11) 0.0363(12) -0.0038(9) 0.0125(10) -0.0028(10)
C10 0.0508(14) 0.0376(13) 0.0369(13) -0.0008(10) 0.0077(11) -0.0055(11)
C11 0.0512(15) 0.0484(16) 0.0507(16) 0.0030(12) 0.0068(12) -0.0021(12)
C12 0.077(2) 0.0559(18) 0.0399(15) -0.0085(13) 0.0054(14) -0.0028(15)
C13 0.0526(15) 0.0372(13) 0.0332(12) 0.0003(10) 0.0100(11) -0.0033(11)
C14 0.0644(19) 0.075(2) 0.0442(16) -0.0130(15) 0.0096(14) -0.0026(16)
C15 0.070(2) 0.0423(16) 0.079(2) 0.0184(16) -0.0110(17) -0.0009(14)
C16 0.0476(13) 0.0294(11) 0.0351(12) 0.0035(9) 0.0179(10) 0.0029(9)
C17 0.0524(15) 0.0313(12) 0.0455(14) 0.0072(10) 0.0212(12) 0.0022(10)
C18 0.0654(18) 0.0361(13) 0.0542(16) 0.0122(12) 0.0279(14) -0.0010(12)
C19 0.078(2) 0.0375(14) 0.0480(16) 0.0186(12) 0.0233(14) 0.0056(13)
C20 0.0653(18) 0.0467(15) 0.0387(14) 0.0110(12) 0.0101(12) 0.0109(13)
C21 0.0529(14) 0.0363(12) 0.0318(12) 0.0046(10) 0.0139(10) 0.0046(10)
C22 0.0482(14) 0.0434(14) 0.0384(13) 0.0012(11) 0.0055(11) 0.0032(11)
C23 0.0512(16) 0.0528(17) 0.0625(19) 0.0038(14) 0.0149(14) 0.0074(13)
C24 0.0619(18) 0.068(2) 0.0431(16) -0.0078(14) 0.0026(13) -0.0016(15)
C25 0.0472(15) 0.0352(14) 0.076(2) 0.0076(13) 0.0183(14) -0.0025(11)
C26 0.0565(18) 0.0467(17) 0.111(3) -0.0174(18) 0.0309(19) 0.0019(14)
C27 0.0479(16) 0.0529(17) 0.071(2) 0.0031(15) 0.0223(14) -0.0091(13)
C28 0.085(3) 0.061(2) 0.120(3) -0.026(2) 0.067(3) -0.0181(19)
C29 0.118(4) 0.084(3) 0.230(7) 0.078(4) 0.127(4) 0.056(3)
C30 0.0573(18) 0.075(2) 0.0575(19) 0.0006(16) 0.0235(15) -0.0127(16)
C31 0.0448(18) 0.159(5) 0.085(3) 0.047(3) 0.0121(18) 0.020(2)
C32 0.0464(19) 0.130(4) 0.103(3) 0.037(3) 0.017(2) 0.010(2)
C33 0.0540(19) 0.086(3) 0.075(2) 0.011(2) -0.0086(17) 0.0067(17)
C34 0.0400(12) 0.0258(11) 0.0491(14) 0.0011(10) 0.0198(10) -0.0026(9)
C35 0.0484(14) 0.0345(13) 0.0483(15) 0.0020(11) 0.0124(12) 0.0011(10)
C36 0.080(2) 0.0530(18) 0.0476(17) 0.0078(14) 0.0064(15) -0.0051(15)
C37 0.0625(19) 0.067(2) 0.0577(19) 0.0067(16) -0.0017(15) -0.0216(16)
C38 0.0523(15) 0.0474(15) 0.0425(14) -0.0036(12) 0.0098(12) 0.0074(12)
C39 0.0583(16) 0.0300(12) 0.0509(15) -0.0054(11) 0.0145(12) 0.0086(11)
Zr2 0.03650(12) 0.02188(11) 0.03815(13) -0.00111(8) 0.00825(9) 0.00230(8)
N4 0.0397(10) 0.0243(9) 0.0370(10) -0.0048(7) 0.0129(8) 0.0015(7)
N5 0.0451(11) 0.0202(9) 0.0514(13) -0.0021(8) 0.0099(9) 0.0029(8)
N6 0.0518(12) 0.0243(9) 0.0350(10) -0.0018(8) 0.0122(9) 0.0015(8)
O4 0.0485(10) 0.0336(9) 0.0436(10) 0.0011(7) 0.0156(8) -0.0007(7)
O5 0.0381(9) 0.0337(9) 0.0561(11) -0.0035(8) 0.0017(8) 0.0049(7)
O6 0.0489(9) 0.0228(8) 0.0338(8) -0.0033(6) 0.0104(7) 0.0014(6)
C41 0.0480(14) 0.0309(12) 0.0498(15) -0.0128(10) 0.0200(11) -0.0023(10)
C42 0.0478(14) 0.0296(12) 0.0705(19) -0.0152(12) 0.0215(13) 0.0037(10)
C43 0.0510(15) 0.0249(11) 0.0682(18) -0.0063(11) 0.0123(13) 0.0060(10)
C44 0.0545(15) 0.0228(11) 0.0499(15) 0.0030(10) 0.0067(12) 0.0031(10)
C45 0.0645(18) 0.0291(12) 0.0550(17) 0.0046(11) -0.0020(14) -0.0018(12)
C46 0.087(2) 0.0364(14) 0.0555(18) 0.0161(13) -0.0044(16) -0.0065(14)
C47 0.082(2) 0.0377(15) 0.0603(19) 0.0136(13) 0.0102(16) -0.0144(14)
C48 0.0600(17) 0.0370(14) 0.0513(16) 0.0056(12) 0.0062(13) -0.0091(12)
C49 0.0496(14) 0.0262(11) 0.0458(14) -0.0002(10) 0.0090(11) -0.0021(10)
C50 0.0468(14) 0.0321(12) 0.0445(14) 0.0028(10) 0.0096(11) -0.0026(10)
C51 0.0477(14) 0.0387(13) 0.0487(15) -0.0003(11) 0.0108(12) -0.0017(11)
C52 0.0586(17) 0.0429(15) 0.0477(16) -0.0013(12) 0.0106(13) 0.0016(12)
C53 0.073(2) 0.0367(15) 0.065(2) 0.0089(13) -0.0125(16) -0.0004(13)
C54 0.078(2) 0.0478(18) 0.090(3) 0.0114(17) -0.015(2) 0.0091(16)
C55 0.093(3) 0.086(3) 0.080(3) -0.018(2) -0.017(2) -0.005(2)
C56 0.0462(13) 0.0275(11) 0.0281(11) -0.0057(8) 0.0139(9) -0.0020(9)
C57 0.0495(13) 0.0340(12) 0.0287(11) -0.0049(9) 0.0132(10) -0.0065(10)
C58 0.0618(16) 0.0382(13) 0.0323(13) -0.0029(10) 0.0132(11) -0.0157(11)
C59 0.0672(17) 0.0348(13) 0.0301(12) 0.0029(10) 0.0061(11) -0.0054(11)
C60 0.0538(15) 0.0381(13) 0.0299(12) 0.0001(10) 0.0064(10) -0.0003(11)
C61 0.0463(13) 0.0315(11) 0.0296(11) -0.0045(9) 0.0126(9) -0.0022(9)
C62 0.0396(12) 0.0331(12) 0.0358(12) -0.0010(9) 0.0104(10) -0.0003(9)
C63 0.0447(14) 0.0439(15) 0.0576(17) -0.0013(12) 0.0143(12) 0.0052(11)
C64 0.0511(15) 0.0521(16) 0.0417(14) -0.0098(12) 0.0097(12) -0.0136(12)
C65 0.0448(14) 0.0411(13) 0.0444(14) -0.0035(11) 0.0129(11) -0.0109(11)
C66 0.0520(16) 0.0526(16) 0.0483(16) -0.0107(13) 0.0120(13) -0.0151(13)
C67 0.0520(16) 0.0624(19) 0.0639(19) -0.0167(15) 0.0192(14) -0.0066(14)
C68 0.0523(15) 0.0438(14) 0.0434(14) -0.0060(11) 0.0184(12) -0.0055(12)
C69 0.0633(18) 0.0528(17) 0.0523(17) -0.0021(13) 0.0225(14) -0.0148(14)
C70 0.0595(18) 0.0489(17) 0.074(2) -0.0021(15) 0.0313(16) 0.0049(13)
C71 0.0498(17) 0.061(2) 0.088(3) -0.0010(18) -0.0025(16) 0.0174(15)
C72 0.071(2) 0.105(3) 0.087(3) -0.022(2) -0.024(2) 0.030(2)
C73 0.0385(18) 0.111(4) 0.183(6) 0.044(4) 0.026(3) 0.020(2)
C74 0.0430(12) 0.0254(10) 0.0341(12) 0.0001(9) 0.0128(9) -0.0020(9)
C75 0.0538(15) 0.0376(13) 0.0356(13) -0.0044(10) 0.0100(11) -0.0011(11)
C76 0.064(2) 0.098(3) 0.0515(19) -0.0007(18) 0.0001(16) -0.0270(19)
C77 0.0701(19) 0.0495(16) 0.0364(14) 0.0007(12) 0.0054(13) 0.0110(14)
C78 0.0733(19) 0.0281(12) 0.0559(17) -0.0076(11) 0.0186(14) 0.0050(12)
C79 0.0617(17) 0.0383(14) 0.0389(14) 0.0036(10) 0.0087(12) 0.0123(11)

loop_
_atom_type_symbol
_atom_type_description
_atom_type_scat_dispersion_real
_atom_type_scat_dispersion_imag
_atom_type_scat_source
C C 0.0033 0.0016 'International Tables Vol C Tables 4.2.6.8 and 6.1.1.4'
H H 0.0000 0.0000 'International Tables Vol C Tables 4.2.6.8 and 6.1.1.4'
N N 0.0061 0.0033 'International Tables Vol C Tables 4.2.6.8 and 6.1.1.4'
O O 0.0106 0.0060 'International Tables Vol C Tables 4.2.6.8 and 6.1.1.4'
Zr Zr -2.9673 0.5597 'International Tables Vol C Tables 4.2.6.8 and 6.1.1.4'

loop_
_geom_angle_atom_site_label_1
_geom_angle_atom_site_label_2
_geom_angle_atom_site_label_3
_geom_angle
O1 Zr1 O2 125.42(8)
O1 Zr1 N1 93.71(7)
O2 Zr1 N1 97.30(8)
O1 Zr1 N2 124.33(8)
O2 Zr1 N2 108.85(8)
N1 Zr1 N2 90.66(7)
O1 Zr1 O3 83.44(7)
O2 Zr1 O3 87.24(7)
N1 Zr1 O3 175.45(7)
N2 Zr1 O3 88.04(7)
C4 N1 C3 110.35(18)
C4 N1 Zr1 129.60(14)
C3 N1 Zr1 119.86(15)
C16 N2 C1 111.07(18)
C16 N2 Zr1 131.62(15)
C1 N2 Zr1 117.27(14)
C34 N3 C38 119.9(2)
C34 N3 C39 124.9(2)
C38 N3 C39 115.2(2)
C28 O1 Zr1 167.2(2)
C31 O2 Zr1 162.3(3)
C34 O3 Zr1 154.52(16)
N2 C1 C2 113.7(2)
C3 C2 C1 114.6(2)
N1 C3 C2 112.96(19)
C9 C4 C5 119.5(2)
C9 C4 N1 120.5(2)
C5 C4 N1 119.9(2)
C6 C5 C4 118.8(2)
C6 C5 C13 119.9(2)
C4 C5 C13 121.2(2)
C7 C6 C5 121.6(2)
C8 C7 C6 119.2(2)
C7 C8 C9 121.5(3)
C8 C9 C4 119.4(2)
C8 C9 C10 119.1(2)
C4 C9 C10 121.6(2)
C9 C10 C11 110.9(2)
C9 C10 C12 111.6(2)
C11 C10 C12 110.9(2)
C15 C13 C5 113.7(2)
C15 C13 C14 112.4(3)
C5 C13 C14 108.9(2)
C21 C16 C17 119.6(2)
C21 C16 N2 120.8(2)
C17 C16 N2 119.6(2)
C18 C17 C16 119.1(3)
C18 C17 C25 119.4(2)
C16 C17 C25 121.5(2)
C19 C18 C17 121.5(3)
C20 C19 C18 119.5(2)
C19 C20 C21 121.0(3)
C16 C21 C20 119.3(2)
C16 C21 C22 121.7(2)
C20 C21 C22 119.0(2)
C21 C22 C24 111.1(2)
C21 C22 C23 111.6(2)
C24 C22 C23 111.0(2)
C17 C25 C26 111.0(3)
C17 C25 C27 112.5(2)
C26 C25 C27 110.8(2)
O1 C28 C29 111.1(3)
O1 C28 C30 113.3(3)
C29 C28 C30 117.8(4)
O2 C31 C32 114.9(4)
O2 C31 C33 114.1(3)
C32 C31 C33 118.3(4)
O3 C34 N3 120.7(2)
O3 C34 C35 120.0(2)
N3 C34 C35 119.2(2)
C34 C35 C37 110.8(2)
C34 C35 C36 112.7(2)
C37 C35 C36 110.7(3)
O4 Zr2 O5 121.05(8)
O4 Zr2 N5 92.76(8)
O5 Zr2 N5 98.67(7)
O4 Zr2 N4 129.50(8)
O5 Zr2 N4 108.19(8)
N5 Zr2 N4 90.19(8)
O4 Zr2 O6 83.47(6)
O5 Zr2 O6 89.71(6)
N5 Zr2 O6 171.59(7)
N4 Zr2 O6 86.46(6)
C56 N4 C41 110.80(19)
C56 N4 Zr2 130.82(14)
C41 N4 Zr2 118.38(15)
C44 N5 C43 110.34(19)
C44 N5 Zr2 127.72(16)
C43 N5 Zr2 121.92(16)
C74 N6 C79 120.9(2)
C74 N6 C78 125.1(2)
C79 N6 C78 113.8(2)
C68 O4 Zr2 170.09(16)
C71 O5 Zr2 157.2(2)
C74 O6 Zr2 155.56(15)
N4 C41 C42 113.3(2)
C43 C42 C41 114.0(2)
N5 C43 C42 112.8(2)
C49 C44 C45 119.3(2)
C49 C44 N5 120.4(2)
C45 C44 N5 120.3(2)
C46 C45 C44 118.8(3)
C46 C45 C53 119.5(3)
C44 C45 C53 121.7(3)
C47 C46 C45 121.9(3)
C46 C47 C48 119.4(3)
C47 C48 C49 121.0(3)
C48 C49 C44 119.6(2)
C48 C49 C50 118.6(2)
C44 C49 C50 121.8(2)
C49 C50 C51 111.0(2)
C49 C50 C52 112.8(2)
C51 C50 C52 109.6(2)
C45 C53 C55 111.3(3)
C45 C53 C54 111.9(3)
C55 C53 C54 111.7(3)
C61 C56 C57 119.6(2)
C61 C56 N4 120.6(2)
C57 C56 N4 119.7(2)
C58 C57 C56 118.5(2)
C58 C57 C65 120.0(2)
C56 C57 C65 121.5(2)
C59 C58 C57 121.9(2)
C60 C59 C58 119.4(2)
C59 C60 C61 121.2(2)
C60 C61 C56 119.4(2)
C60 C61 C62 118.9(2)
C56 C61 C62 121.7(2)
C61 C62 C63 111.4(2)
C61 C62 C64 111.5(2)
C63 C62 C64 110.3(2)
C57 C65 C66 113.2(2)
C57 C65 C67 111.0(2)
C66 C65 C67 108.9(2)
O4 C68 C70 110.4(2)
O4 C68 C69 110.5(2)
C70 C68 C69 111.7(3)
O5 C71 C73 110.5(3)
O5 C71 C72 109.3(3)
C73 C71 C72 113.5(4)
O6 C74 N6 120.3(2)
O6 C74 C75 120.0(2)
N6 C74 C75 119.7(2)
C74 C75 C77 111.3(2)
C74 C75 C76 109.3(2)
C77 C75 C76 111.3(3)

loop_
_geom_bond_atom_site_label_1
_geom_bond_atom_site_label_2
_geom_bond_distance
Zr1 O1 1.9454(18)
Zr1 O2 1.9707(18)
Zr1 N1 2.1010(18)
Zr1 N2 2.1020(19)
Zr1 O3 2.2729(16)
N1 C4 1.430(3)
N1 C3 1.466(3)
N2 C16 1.430(3)
N2 C1 1.471(3)
N3 C34 1.337(3)
N3 C38 1.454(3)
N3 C39 1.464(3)
O1 C28 1.382(4)
O2 C31 1.383(4)
O3 C34 1.257(3)
C1 C2 1.521(4)
C2 C3 1.517(3)
C4 C9 1.413(3)
C4 C5 1.414(3)
C5 C6 1.397(3)
C5 C13 1.518(4)
C6 C7 1.383(4)
C7 C8 1.382(4)
C8 C9 1.389(3)
C9 C10 1.526(3)
C10 C11 1.526(4)
C10 C12 1.531(4)
C13 C15 1.511(4)
C13 C14 1.543(4)
C16 C21 1.401(4)
C16 C17 1.417(3)
C17 C18 1.391(3)
C17 C25 1.508(4)
C18 C19 1.382(4)
C19 C20 1.381(4)
C20 C21 1.405(3)
C21 C22 1.522(4)
C22 C24 1.530(4)
C22 C23 1.532(4)
C25 C26 1.526(4)
C25 C27 1.529(4)
C28 C29 1.441(5)
C28 C30 1.456(4)
C31 C32 1.449(5)
C31 C33 1.459(5)
C34 C35 1.524(4)
C35 C37 1.524(4)
C35 C36 1.529(4)
Zr2 O4 1.9505(18)
Zr2 O5 1.9618(17)
Zr2 N5 2.0885(19)
Zr2 N4 2.105(2)
Zr2 O6 2.2688(15)
N4 C56 1.429(3)
N4 C41 1.479(3)
N5 C44 1.437(3)
N5 C43 1.471(3)
N6 C74 1.335(3)
N6 C79 1.456(3)
N6 C78 1.467(3)
O4 C68 1.408(3)
O5 C71 1.411(3)
O6 C74 1.256(3)
C41 C42 1.526(4)
C42 C43 1.519(4)
C44 C49 1.409(4)
C44 C45 1.410(4)
C45 C46 1.396(4)
C45 C53 1.516(4)
C46 C47 1.373(5)
C47 C48 1.383(4)
C48 C49 1.394(4)
C49 C50 1.517(4)
C50 C51 1.531(4)
C50 C52 1.538(4)
C53 C55 1.524(5)
C53 C54 1.539(4)
C56 C61 1.408(3)
C56 C57 1.420(3)
C57 C58 1.397(4)
C57 C65 1.510(4)
C58 C59 1.381(4)
C59 C60 1.380(4)
C60 C61 1.400(3)
C61 C62 1.527(3)
C62 C63 1.529(3)
C62 C64 1.535(3)
C65 C66 1.533(4)
C65 C67 1.546(4)
C68 C70 1.512(4)
C68 C69 1.519(4)
C71 C73 1.489(6)
C71 C72 1.504(5)
C74 C75 1.511(3)
C75 C77 1.524(4)
C75 C76 1.535(4)
